data_4113139
loop_
_publ_author_name
'Aaron M. Brown'
'Maxim V. Ovchinnikov'
'Charlotte L. Stern'
'Chad A. Mirkin'

_publ_section_title
;
 Halide-Induced Supramolecular Ligand Rearrangement
;
_journal_name_full 'Journal of the American Chemical Society'
_journal_page_first 14316
_journal_page_last 14317
_journal_paper_doi 10.1021/ja045316b
_journal_volume 126
_journal_year 2004
_chemical_formula_sum 'C84 H80 Cl10 O2 P4 Rh2 S2'
_chemical_formula_weight 1869.80
_chemical_name_systematic
; 
 ? 
;
_space_group_IT_number 2
_symmetry_cell_setting triclinic
_symmetry_space_group_name_Hall '-P 1'
_symmetry_space_group_name_H-M 'P -1'
_atom_sites_solution_hydrogens geom
_atom_sites_solution_primary direct
_atom_sites_solution_secondary difmap
_audit_creation_method SHELXL-97
_cell_angle_alpha 68.8500(10)
_cell_angle_beta 89.3560(10)
_cell_angle_gamma 81.6450(10)
_cell_formula_units_Z 1
_cell_length_a 9.8954(6)
_cell_length_b 12.8828(8)
_cell_length_c 17.6478(11)
_cell_measurement_temperature 293(2)
_cell_volume 2073.9(2)
_computing_cell_refinement 'Bruker SMART'
_computing_data_collection 'Bruker SMART'
_computing_data_reduction 'Bruker SAINT'
_computing_molecular_graphics 'Bruker SHELXTL'
_computing_publication_material 'Bruker SHELXTL'
_computing_structure_refinement 'SHELXL-97 (Sheldrick, 1997)'
_computing_structure_solution 'SHELXS-97 (Sheldrick, 1990)'
_diffrn_ambient_temperature 293(2)
_diffrn_measured_fraction_theta_full 0.888
_diffrn_measured_fraction_theta_max 0.888
_diffrn_measurement_device_type 'CCD area detector'
_diffrn_measurement_method 'omega scans'
_diffrn_radiation_monochromator graphite
_diffrn_radiation_source 'fine-focus sealed tube'
_diffrn_radiation_type MoK\a
_diffrn_radiation_wavelength 0.71073
_diffrn_reflns_av_R_equivalents 0.0285
_diffrn_reflns_av_sigmaI/netI 0.0309
_diffrn_reflns_limit_h_max 13
_diffrn_reflns_limit_h_min -13
_diffrn_reflns_limit_k_max 17
_diffrn_reflns_limit_k_min -17
_diffrn_reflns_limit_l_max 23
_diffrn_reflns_limit_l_min -23
_diffrn_reflns_number 19522
_diffrn_reflns_theta_full 28.96
_diffrn_reflns_theta_max 28.96
_diffrn_reflns_theta_min 1.71
_exptl_absorpt_coefficient_mu 0.894
_exptl_absorpt_correction_T_max 0.9122
_exptl_absorpt_correction_T_min 0.7681
_exptl_absorpt_correction_type integration
_exptl_crystal_colour yellow
_exptl_crystal_density_diffrn 1.497
_exptl_crystal_description needle
_exptl_crystal_F_000 952
_exptl_crystal_size_max 0.442
_exptl_crystal_size_mid 0.148
_exptl_crystal_size_min 0.120
_refine_diff_density_max 1.747
_refine_diff_density_min -1.468
_refine_diff_density_rms 0.109
_refine_ls_extinction_method none
_refine_ls_goodness_of_fit_ref 1.063
_refine_ls_hydrogen_treatment fixed
_refine_ls_matrix_type full
_refine_ls_number_parameters 469
_refine_ls_number_reflns 9777
_refine_ls_number_restraints 0
_refine_ls_restrained_S_all 1.063
_refine_ls_R_factor_all 0.0508
_refine_ls_R_factor_gt 0.0439
_refine_ls_shift/su_max 0.001
_refine_ls_shift/su_mean 0.000
_refine_ls_structure_factor_coef Fsqd
_refine_ls_weighting_details 'calc w=1/[\s^2^(Fo^2^)+(0.0715P)^2^+2.7907P] where P=(Fo^2^+2Fc^2^)/3'
_refine_ls_weighting_scheme calc
_refine_ls_wR_factor_gt 0.1199
_refine_ls_wR_factor_ref 0.1262
_reflns_number_gt 8420
_reflns_number_total 9777
_reflns_threshold_expression >2sigma(I)
_cod_data_source_file ja045316bsi20040818_032200.cif
_cod_data_source_block s28o
_cod_database_code 4113139

loop_
_symmetry_equiv_pos_as_xyz
'x, y, z'
'-x, -y, -z'

loop_
_atom_site_label
_atom_site_type_symbol
_atom_site_fract_x
_atom_site_fract_y
_atom_site_fract_z
_atom_site_U_iso_or_equiv
_atom_site_adp_type
_atom_site_occupancy
_atom_site_symmetry_multiplicity
_atom_site_calc_flag
_atom_site_refinement_flags
Rh1 Rh 0.82014(2) 0.881501(16) 0.707882(12) 0.01873(8) Uani 1 1 d .
Cl1 Cl 0.58856(7) 0.97534(6) 0.68618(4) 0.02784(15) Uani 1 1 d .
Cl2 Cl 0.24383(15) 0.39547(12) 0.71986(9) 0.0745(4) Uani 1 1 d .
Cl3 Cl 0.04995(15) 0.33654(13) 0.84839(9) 0.0737(4) Uani 1 1 d .
Cl4 Cl 0.55273(16) 0.6368(2) 0.45744(10) 0.1079(6) Uani 1 1 d .
Cl5 Cl 0.80270(15) 0.73934(12) 0.42774(8) 0.0709(3) Uani 1 1 d .
S1 S 0.75309(7) 0.76607(5) 0.64301(4) 0.02116(14) Uani 1 1 d .
P1 P 1.02328(7) 0.77878(6) 0.72776(4) 0.02045(14) Uani 1 1 d .
P2 P 0.86965(7) 1.00634(6) 0.76147(4) 0.01888(14) Uani 1 1 d .
O1 O 0.6391(2) 0.90495(16) 0.95704(12) 0.0237(4) Uani 1 1 d .
C1 C 1.0044(3) 0.6495(2) 0.70906(19) 0.0278(6) Uani 1 1 d .
H1A H 1.0933 0.6120 0.7018 0.033 Uiso 1 1 calc R
H1B H 0.9638 0.5982 0.7551 0.033 Uiso 1 1 calc R
C2 C 0.9137(3) 0.6825(2) 0.63310(18) 0.0268(6) Uani 1 1 d .
H2A H 0.8948 0.6153 0.6250 0.032 Uiso 1 1 calc R
H2B H 0.9600 0.7259 0.5862 0.032 Uiso 1 1 calc R
C3 C 1.1534(3) 0.8325(2) 0.65619(17) 0.0243(5) Uani 1 1 d .
C4 C 1.1184(3) 0.9380(3) 0.59518(18) 0.0271(6) Uani 1 1 d .
H4 H 1.0333 0.9800 0.5942 0.033 Uiso 1 1 calc R
C5 C 1.2097(4) 0.9807(3) 0.53590(19) 0.0349(7) Uani 1 1 d .
H5 H 1.1859 1.0518 0.4960 0.042 Uiso 1 1 calc R
C6 C 1.3355(3) 0.9189(3) 0.5355(2) 0.0380(8) Uani 1 1 d .
H6 H 1.3967 0.9483 0.4959 0.046 Uiso 1 1 calc R
C7 C 1.3703(3) 0.8122(3) 0.5947(2) 0.0357(7) Uani 1 1 d .
H7 H 1.4542 0.7695 0.5938 0.043 Uiso 1 1 calc R
C8 C 1.2808(3) 0.7691(3) 0.65506(19) 0.0312(6) Uani 1 1 d .
H8 H 1.3052 0.6981 0.6948 0.037 Uiso 1 1 calc R
C9 C 1.1045(3) 0.7223(2) 0.82983(17) 0.0244(5) Uani 1 1 d .
C10 C 1.2346(3) 0.7378(2) 0.84898(19) 0.0281(6) Uani 1 1 d .
H10 H 1.2896 0.7741 0.8077 0.034 Uiso 1 1 calc R
C11 C 1.2826(3) 0.6989(3) 0.9298(2) 0.0337(7) Uani 1 1 d .
H11 H 1.3690 0.7101 0.9423 0.040 Uiso 1 1 calc R
C12 C 1.2020(4) 0.6436(3) 0.99154(19) 0.0357(7) Uani 1 1 d .
H12 H 1.2341 0.6182 1.0454 0.043 Uiso 1 1 calc R
C13 C 1.0740(4) 0.6263(3) 0.9732(2) 0.0367(7) Uani 1 1 d .
H13 H 1.0206 0.5878 1.0146 0.044 Uiso 1 1 calc R
C14 C 1.0247(3) 0.6663(3) 0.89273(19) 0.0307(6) Uani 1 1 d .
H14 H 0.9376 0.6557 0.8808 0.037 Uiso 1 1 calc R
C15 C 1.0356(3) 0.9976(2) 0.81011(17) 0.0222(5) Uani 1 1 d .
C16 C 1.1467(3) 1.0210(2) 0.76024(19) 0.0268(6) Uani 1 1 d .
H16 H 1.1339 1.0408 0.7044 0.032 Uiso 1 1 calc R
C17 C 1.2760(3) 1.0151(3) 0.7930(2) 0.0320(7) Uani 1 1 d .
H17 H 1.3491 1.0299 0.7592 0.038 Uiso 1 1 calc R
C18 C 1.2959(3) 0.9875(3) 0.8756(2) 0.0348(7) Uani 1 1 d .
H18 H 1.3824 0.9838 0.8975 0.042 Uiso 1 1 calc R
C19 C 1.1867(3) 0.9653(3) 0.9261(2) 0.0349(7) Uani 1 1 d .
H19 H 1.1998 0.9474 0.9817 0.042 Uiso 1 1 calc R
C20 C 1.0574(3) 0.9697(3) 0.89342(19) 0.0298(6) Uani 1 1 d .
H20 H 0.9849 0.9538 0.9276 0.036 Uiso 1 1 calc R
C21 C 0.8500(3) 1.1520(2) 0.68942(17) 0.0222(5) Uani 1 1 d .
C22 C 0.8718(3) 1.2391(2) 0.7154(2) 0.0301(6) Uani 1 1 d .
H22 H 0.8895 1.2239 0.7703 0.036 Uiso 1 1 calc R
C23 C 0.8670(4) 1.3477(3) 0.6597(2) 0.0390(8) Uani 1 1 d .
H23 H 0.8815 1.4052 0.6774 0.047 Uiso 1 1 calc R
C24 C 0.8405(4) 1.3711(3) 0.5777(2) 0.0418(8) Uani 1 1 d .
H24 H 0.8390 1.4440 0.5404 0.050 Uiso 1 1 calc R
C25 C 0.8167(3) 1.2865(3) 0.5515(2) 0.0368(7) Uani 1 1 d .
H25 H 0.7968 1.3026 0.4967 0.044 Uiso 1 1 calc R
C26 C 0.8222(3) 1.1765(3) 0.60731(19) 0.0297(6) Uani 1 1 d .
H26 H 0.8072 1.1194 0.5893 0.036 Uiso 1 1 calc R
C27 C 0.7483(3) 1.0128(2) 0.84021(17) 0.0224(5) Uani 1 1 d .
H27A H 0.7822 1.0521 0.8719 0.027 Uiso 1 1 calc R
H27B H 0.6607 1.0542 0.8146 0.027 Uiso 1 1 calc R
C28 C 0.7305(3) 0.8944(2) 0.89580(17) 0.0246(6) Uani 1 1 d .
H28A H 0.6928 0.8555 0.8650 0.030 Uiso 1 1 calc R
H28B H 0.8180 0.8517 0.9207 0.030 Uiso 1 1 calc R
C29 C 0.6719(3) 0.6564(2) 0.71251(16) 0.0216(5) Uani 1 1 d .
C30 C 0.6419(3) 0.5706(2) 0.68764(17) 0.0263(6) Uani 1 1 d .
H30 H 0.6615 0.5724 0.6355 0.032 Uiso 1 1 calc R
C31 C 0.5828(3) 0.4828(2) 0.74089(18) 0.0275(6) Uani 1 1 d .
H31 H 0.5651 0.4248 0.7246 0.033 Uiso 1 1 calc R
C32 C 0.5492(3) 0.4800(2) 0.81898(17) 0.0223(5) Uani 1 1 d .
C33 C 0.5743(3) 0.5690(2) 0.84108(17) 0.0239(5) Uani 1 1 d .
H33 H 0.5497 0.5699 0.8919 0.029 Uiso 1 1 calc R
C34 C 0.6357(3) 0.6566(2) 0.78845(17) 0.0243(5) Uani 1 1 d .
H34 H 0.6524 0.7153 0.8043 0.029 Uiso 1 1 calc R
C35 C 0.4959(3) 0.3807(2) 0.87745(16) 0.0238(5) Uani 1 1 d .
C36 C 0.5459(3) 0.2719(2) 0.88131(17) 0.0249(6) Uani 1 1 d .
H36 H 0.6122 0.2617 0.8458 0.030 Uiso 1 1 calc R
C37 C 0.4993(3) 0.1791(2) 0.93641(17) 0.0243(5) Uani 1 1 d .
H37 H 0.5342 0.1074 0.9378 0.029 Uiso 1 1 calc R
C38 C 0.3998(3) 0.1928(2) 0.99030(16) 0.0209(5) Uani 1 1 d .
C39 C 0.3470(3) 0.3003(2) 0.98744(17) 0.0235(5) Uani 1 1 d .
H39 H 0.2801 0.3100 1.0228 0.028 Uiso 1 1 calc R
C40 C 0.3947(3) 0.3936(2) 0.93135(17) 0.0243(5) Uani 1 1 d .
H40 H 0.3592 0.4654 0.9295 0.029 Uiso 1 1 calc R
C41 C 0.1831(5) 0.2863(4) 0.7983(3) 0.0623(12) Uani 1 1 d .
H41A H 0.1507 0.2354 0.7758 0.075 Uiso 1 1 calc R
H41B H 0.2577 0.2440 0.8374 0.075 Uiso 1 1 calc R
C42 C 0.6396(9) 0.7661(5) 0.4244(4) 0.125(3) Uani 1 1 d .
H42A H 0.6079 0.8131 0.3691 0.151 Uiso 1 1 calc R
H42B H 0.6124 0.8087 0.4589 0.151 Uiso 1 1 calc R

loop_
_atom_site_aniso_label
_atom_site_aniso_U_11
_atom_site_aniso_U_22
_atom_site_aniso_U_33
_atom_site_aniso_U_23
_atom_site_aniso_U_13
_atom_site_aniso_U_12
Rh1 0.01931(12) 0.01598(11) 0.01993(12) -0.00478(8) 0.00384(8) -0.00448(8)
Cl1 0.0211(3) 0.0287(3) 0.0326(4) -0.0109(3) 0.0020(3) -0.0010(3)
Cl2 0.0814(9) 0.0693(8) 0.0739(8) -0.0360(7) -0.0026(7) 0.0121(6)
Cl3 0.0827(9) 0.0856(9) 0.0739(8) -0.0532(7) 0.0029(7) -0.0147(7)
Cl4 0.0576(8) 0.1597(18) 0.0786(10) -0.0117(11) 0.0130(7) -0.0132(9)
Cl5 0.0915(9) 0.0690(8) 0.0547(7) -0.0240(6) 0.0039(6) -0.0163(7)
S1 0.0254(3) 0.0178(3) 0.0200(3) -0.0048(2) 0.0051(2) -0.0080(2)
P1 0.0220(3) 0.0168(3) 0.0202(3) -0.0041(3) 0.0035(3) -0.0027(2)
P2 0.0201(3) 0.0160(3) 0.0202(3) -0.0054(3) 0.0053(2) -0.0048(2)
O1 0.0294(10) 0.0172(9) 0.0238(10) -0.0054(8) 0.0100(8) -0.0072(7)
C1 0.0302(14) 0.0193(13) 0.0330(15) -0.0087(12) 0.0061(12) -0.0029(11)
C2 0.0323(15) 0.0229(13) 0.0283(14) -0.0118(11) 0.0109(12) -0.0077(11)
C3 0.0228(13) 0.0278(14) 0.0221(13) -0.0084(11) 0.0029(10) -0.0057(11)
C4 0.0285(14) 0.0268(14) 0.0253(14) -0.0077(11) 0.0041(11) -0.0064(11)
C5 0.0422(18) 0.0346(17) 0.0252(15) -0.0032(13) 0.0044(13) -0.0171(14)
C6 0.0312(16) 0.059(2) 0.0269(15) -0.0143(15) 0.0108(13) -0.0208(15)
C7 0.0198(14) 0.055(2) 0.0307(16) -0.0149(15) 0.0036(12) -0.0027(13)
C8 0.0263(14) 0.0363(17) 0.0269(15) -0.0085(13) 0.0023(11) 0.0000(12)
C9 0.0282(14) 0.0199(13) 0.0221(13) -0.0056(10) 0.0020(10) 0.0006(10)
C10 0.0272(14) 0.0232(14) 0.0323(15) -0.0099(12) 0.0013(12) 0.0013(11)
C11 0.0321(16) 0.0313(16) 0.0379(17) -0.0160(14) -0.0063(13) 0.0040(12)
C12 0.0470(19) 0.0306(16) 0.0248(15) -0.0080(13) -0.0061(13) 0.0044(14)
C13 0.049(2) 0.0325(17) 0.0244(15) -0.0052(13) 0.0072(13) -0.0079(14)
C14 0.0321(15) 0.0297(15) 0.0274(15) -0.0066(12) 0.0036(12) -0.0060(12)
C15 0.0215(12) 0.0183(12) 0.0269(14) -0.0078(10) 0.0021(10) -0.0044(10)
C16 0.0268(14) 0.0251(14) 0.0289(14) -0.0096(12) 0.0053(11) -0.0062(11)
C17 0.0257(14) 0.0262(15) 0.0438(18) -0.0114(13) 0.0072(13) -0.0068(11)
C18 0.0262(15) 0.0306(16) 0.0469(19) -0.0134(14) -0.0085(13) -0.0030(12)
C19 0.0342(16) 0.0380(17) 0.0326(16) -0.0138(14) -0.0059(13) -0.0028(13)
C20 0.0301(15) 0.0309(15) 0.0286(15) -0.0112(12) 0.0036(12) -0.0039(12)
C21 0.0205(12) 0.0185(12) 0.0252(13) -0.0045(10) 0.0049(10) -0.0045(10)
C22 0.0318(15) 0.0226(14) 0.0347(16) -0.0087(12) 0.0037(12) -0.0048(11)
C23 0.0398(18) 0.0202(15) 0.054(2) -0.0088(14) 0.0014(15) -0.0071(13)
C24 0.0406(18) 0.0227(15) 0.047(2) 0.0058(14) 0.0002(15) -0.0047(13)
C25 0.0362(17) 0.0318(17) 0.0304(16) 0.0033(13) -0.0002(13) -0.0058(13)
C26 0.0310(15) 0.0260(15) 0.0281(15) -0.0043(12) 0.0014(12) -0.0065(12)
C27 0.0245(13) 0.0190(12) 0.0230(13) -0.0062(10) 0.0074(10) -0.0053(10)
C28 0.0295(14) 0.0192(13) 0.0254(13) -0.0072(11) 0.0111(11) -0.0076(11)
C29 0.0241(13) 0.0176(12) 0.0217(13) -0.0041(10) 0.0032(10) -0.0070(10)
C30 0.0359(15) 0.0251(14) 0.0203(13) -0.0091(11) 0.0075(11) -0.0105(12)
C31 0.0368(16) 0.0217(13) 0.0268(14) -0.0089(11) 0.0066(12) -0.0129(12)
C32 0.0248(13) 0.0186(12) 0.0220(13) -0.0043(10) 0.0046(10) -0.0067(10)
C33 0.0283(14) 0.0224(13) 0.0205(13) -0.0061(11) 0.0044(10) -0.0066(11)
C34 0.0304(14) 0.0198(13) 0.0242(13) -0.0083(11) 0.0027(11) -0.0083(11)
C35 0.0324(14) 0.0205(13) 0.0198(13) -0.0054(10) 0.0054(11) -0.0136(11)
C36 0.0290(14) 0.0217(13) 0.0256(14) -0.0092(11) 0.0089(11) -0.0075(11)
C37 0.0283(14) 0.0193(13) 0.0269(14) -0.0094(11) 0.0074(11) -0.0062(10)
C38 0.0239(13) 0.0185(12) 0.0196(12) -0.0047(10) 0.0034(10) -0.0071(10)
C39 0.0237(13) 0.0231(13) 0.0241(13) -0.0083(11) 0.0081(10) -0.0059(10)
C40 0.0275(14) 0.0185(12) 0.0271(14) -0.0079(11) 0.0057(11) -0.0059(10)
C41 0.058(3) 0.055(3) 0.078(3) -0.036(2) -0.021(2) 0.012(2)
C42 0.195(8) 0.048(3) 0.076(4) 0.019(3) 0.058(5) 0.048(4)

loop_
_atom_type_symbol
_atom_type_description
_atom_type_scat_dispersion_real
_atom_type_scat_dispersion_imag
_atom_type_scat_source
C C 0.0033 0.0016 'International Tables Vol C Tables 4.2.6.8 and 6.1.1.4'
H H 0.0000 0.0000 'International Tables Vol C Tables 4.2.6.8 and 6.1.1.4'
O O 0.0106 0.0060 'International Tables Vol C Tables 4.2.6.8 and 6.1.1.4'
P P 0.1023 0.0942 'International Tables Vol C Tables 4.2.6.8 and 6.1.1.4'
S S 0.1246 0.1234 'International Tables Vol C Tables 4.2.6.8 and 6.1.1.4'
Cl Cl 0.1484 0.1585 'International Tables Vol C Tables 4.2.6.8 and 6.1.1.4'
Rh Rh -1.1178 0.9187 'International Tables Vol C Tables 4.2.6.8 and 6.1.1.4'

loop_
_geom_angle_atom_site_label_1
_geom_angle_atom_site_label_2
_geom_angle_atom_site_label_3
_geom_angle
_geom_angle_site_symmetry_1
P1 Rh1 P2 97.69(3) .
P1 Rh1 S1 87.15(3) .
P2 Rh1 S1 174.27(2) .
P1 Rh1 Cl1 173.60(3) .
P2 Rh1 Cl1 88.15(3) .
S1 Rh1 Cl1 87.16(3) .
C29 S1 C2 99.38(13) .
C29 S1 Rh1 110.45(9) .
C2 S1 Rh1 103.87(10) .
C3 P1 C9 107.53(13) .
C3 P1 C1 100.82(13) .
C9 P1 C1 102.16(13) .
C3 P1 Rh1 117.55(10) .
C9 P1 Rh1 118.83(9) .
C1 P1 Rh1 107.25(10) .
C21 P2 C15 99.67(12) .
C21 P2 C27 103.55(12) .
C15 P2 C27 103.11(13) .
C21 P2 Rh1 114.39(10) .
C15 P2 Rh1 123.83(9) .
C27 P2 Rh1 109.95(9) .
C38 O1 C28 116.5(2) 2_667
C2 C1 P1 108.2(2) .
C2 C1 H1A 110.1 .
P1 C1 H1A 110.1 .
C2 C1 H1B 110.1 .
P1 C1 H1B 110.1 .
H1A C1 H1B 108.4 .
C1 C2 S1 109.8(2) .
C1 C2 H2A 109.7 .
S1 C2 H2A 109.7 .
C1 C2 H2B 109.7 .
S1 C2 H2B 109.7 .
H2A C2 H2B 108.2 .
C4 C3 C8 118.8(3) .
C4 C3 P1 117.5(2) .
C8 C3 P1 123.3(2) .
C5 C4 C3 120.4(3) .
C5 C4 H4 119.8 .
C3 C4 H4 119.8 .
C6 C5 C4 120.6(3) .
C6 C5 H5 119.7 .
C4 C5 H5 119.7 .
C5 C6 C7 119.6(3) .
C5 C6 H6 120.2 .
C7 C6 H6 120.2 .
C8 C7 C6 120.4(3) .
C8 C7 H7 119.8 .
C6 C7 H7 119.8 .
C7 C8 C3 120.1(3) .
C7 C8 H8 120.0 .
C3 C8 H8 120.0 .
C14 C9 C10 118.8(3) .
C14 C9 P1 116.2(2) .
C10 C9 P1 124.8(2) .
C11 C10 C9 120.2(3) .
C11 C10 H10 119.9 .
C9 C10 H10 119.9 .
C12 C11 C10 120.2(3) .
C12 C11 H11 119.9 .
C10 C11 H11 119.9 .
C13 C12 C11 120.1(3) .
C13 C12 H12 120.0 .
C11 C12 H12 120.0 .
C12 C13 C14 120.0(3) .
C12 C13 H13 120.0 .
C14 C13 H13 120.0 .
C13 C14 C9 120.7(3) .
C13 C14 H14 119.7 .
C9 C14 H14 119.7 .
C20 C15 C16 118.3(3) .
C20 C15 P2 123.9(2) .
C16 C15 P2 117.7(2) .
C17 C16 C15 120.9(3) .
C17 C16 H16 119.6 .
C15 C16 H16 119.6 .
C18 C17 C16 120.1(3) .
C18 C17 H17 119.9 .
C16 C17 H17 119.9 .
C17 C18 C19 119.9(3) .
C17 C18 H18 120.1 .
C19 C18 H18 120.1 .
C18 C19 C20 120.1(3) .
C18 C19 H19 120.0 .
C20 C19 H19 120.0 .
C15 C20 C19 120.7(3) .
C15 C20 H20 119.6 .
C19 C20 H20 119.6 .
C26 C21 C22 119.0(3) .
C26 C21 P2 120.4(2) .
C22 C21 P2 120.4(2) .
C23 C22 C21 120.3(3) .
C23 C22 H22 119.9 .
C21 C22 H22 119.9 .
C22 C23 C24 120.3(3) .
C22 C23 H23 119.9 .
C24 C23 H23 119.9 .
C25 C24 C23 120.0(3) .
C25 C24 H24 120.0 .
C23 C24 H24 120.0 .
C24 C25 C26 120.0(3) .
C24 C25 H25 120.0 .
C26 C25 H25 120.0 .
C21 C26 C25 120.4(3) .
C21 C26 H26 119.8 .
C25 C26 H26 119.8 .
C28 C27 P2 110.04(18) .
C28 C27 H27A 109.7 .
P2 C27 H27A 109.7 .
C28 C27 H27B 109.7 .
P2 C27 H27B 109.7 .
H27A C27 H27B 108.2 .
O1 C28 C27 107.4(2) .
O1 C28 H28A 110.2 .
C27 C28 H28A 110.2 .
O1 C28 H28B 110.2 .
C27 C28 H28B 110.2 .
H28A C28 H28B 108.5 .
C34 C29 C30 119.9(2) .
C34 C29 S1 121.7(2) .
C30 C29 S1 118.3(2) .
C31 C30 C29 119.7(3) .
C31 C30 H30 120.1 .
C29 C30 H30 120.1 .
C30 C31 C32 121.0(3) .
C30 C31 H31 119.5 .
C32 C31 H31 119.5 .
C33 C32 C31 118.3(2) .
C33 C32 C35 121.5(2) .
C31 C32 C35 120.1(2) .
C34 C33 C32 121.1(3) .
C34 C33 H33 119.4 .
C32 C33 H33 119.4 .
C29 C34 C33 119.9(3) .
C29 C34 H34 120.1 .
C33 C34 H34 120.1 .
C36 C35 C40 118.0(2) .
C36 C35 C32 121.1(3) .
C40 C35 C32 120.9(3) .
C37 C36 C35 121.6(3) .
C37 C36 H36 119.2 .
C35 C36 H36 119.2 .
C36 C37 C38 120.0(3) .
C36 C37 H37 120.0 .
C38 C37 H37 120.0 .
O1 C38 C39 124.8(2) 2_667
O1 C38 C37 115.4(2) 2_667
C39 C38 C37 119.8(2) .
C38 C39 C40 119.7(2) .
C38 C39 H39 120.2 .
C40 C39 H39 120.2 .
C39 C40 C35 121.0(3) .
C39 C40 H40 119.5 .
C35 C40 H40 119.5 .
Cl3 C41 Cl2 112.3(2) .
Cl3 C41 H41A 109.2 .
Cl2 C41 H41A 109.2 .
Cl3 C41 H41B 109.2 .
Cl2 C41 H41B 109.2 .
H41A C41 H41B 107.9 .
Cl5 C42 Cl4 114.0(3) .
Cl5 C42 H42A 108.8 .
Cl4 C42 H42A 108.8 .
Cl5 C42 H42B 108.8 .
Cl4 C42 H42B 108.8 .
H42A C42 H42B 107.7 .

loop_
_geom_bond_atom_site_label_1
_geom_bond_atom_site_label_2
_geom_bond_distance
_geom_bond_site_symmetry_2
Rh1 P1 2.1960(7) .
Rh1 P2 2.2490(7) .
Rh1 S1 2.3439(7) .
Rh1 Cl1 2.3959(7) .
Cl2 C41 1.755(6) .
Cl3 C41 1.753(5) .
Cl4 C42 1.886(9) .
Cl5 C42 1.598(9) .
S1 C29 1.789(3) .
S1 C2 1.830(3) .
P1 C3 1.823(3) .
P1 C9 1.827(3) .
P1 C1 1.845(3) .
P2 C21 1.831(3) .
P2 C15 1.832(3) .
P2 C27 1.843(3) .
O1 C38 1.373(3) 2_667
O1 C28 1.433(3) .
C1 C2 1.513(4) .
C1 H1A 0.9700 .
C1 H1B 0.9700 .
C2 H2A 0.9700 .
C2 H2B 0.9700 .
C3 C4 1.393(4) .
C3 C8 1.403(4) .
C4 C5 1.386(4) .
C4 H4 0.9300 .
C5 C6 1.378(5) .
C5 H5 0.9300 .
C6 C7 1.390(5) .
C6 H6 0.9300 .
C7 C8 1.387(4) .
C7 H7 0.9300 .
C8 H8 0.9300 .
C9 C14 1.394(4) .
C9 C10 1.395(4) .
C10 C11 1.393(4) .
C10 H10 0.9300 .
C11 C12 1.384(5) .
C11 H11 0.9300 .
C12 C13 1.379(5) .
C12 H12 0.9300 .
C13 C14 1.391(4) .
C13 H13 0.9300 .
C14 H14 0.9300 .
C15 C20 1.393(4) .
C15 C16 1.399(4) .
C16 C17 1.391(4) .
C16 H16 0.9300 .
C17 C18 1.379(5) .
C17 H17 0.9300 .
C18 C19 1.388(5) .
C18 H18 0.9300 .
C19 C20 1.395(4) .
C19 H19 0.9300 .
C20 H20 0.9300 .
C21 C26 1.389(4) .
C21 C22 1.400(4) .
C22 C23 1.384(4) .
C22 H22 0.9300 .
C23 C24 1.387(6) .
C23 H23 0.9300 .
C24 C25 1.378(5) .
C24 H24 0.9300 .
C25 C26 1.397(4) .
C25 H25 0.9300 .
C26 H26 0.9300 .
C27 C28 1.521(4) .
C27 H27A 0.9700 .
C27 H27B 0.9700 .
C28 H28A 0.9700 .
C28 H28B 0.9700 .
C29 C34 1.384(4) .
C29 C30 1.397(4) .
C30 C31 1.385(4) .
C30 H30 0.9300 .
C31 C32 1.403(4) .
C31 H31 0.9300 .
C32 C33 1.392(4) .
C32 C35 1.487(4) .
C33 C34 1.392(4) .
C33 H33 0.9300 .
C34 H34 0.9300 .
C35 C36 1.394(4) .
C35 C40 1.407(4) .
C36 C37 1.377(4) .
C36 H36 0.9300 .
C37 C38 1.398(4) .
C37 H37 0.9300 .
C38 O1 1.373(3) 2_667
C38 C39 1.391(4) .
C39 C40 1.393(4) .
C39 H39 0.9300 .
C40 H40 0.9300 .
C41 H41A 0.9700 .
C41 H41B 0.9700 .
C42 H42A 0.9700 .
C42 H42B 0.9700 .

loop_
_geom_torsion_atom_site_label_1
_geom_torsion_atom_site_label_2
_geom_torsion_atom_site_label_3
_geom_torsion_atom_site_label_4
_geom_torsion
_geom_torsion_site_symmetry_1
_geom_torsion_site_symmetry_4
P1 Rh1 S1 C29 95.96(10) . .
P2 Rh1 S1 C29 -116.2(2) . .
Cl1 Rh1 S1 C29 -81.10(10) . .
P1 Rh1 S1 C2 -9.79(10) . .
P2 Rh1 S1 C2 138.0(2) . .
Cl1 Rh1 S1 C2 173.16(10) . .
P2 Rh1 P1 C3 -79.39(11) . .
S1 Rh1 P1 C3 97.53(11) . .
Cl1 Rh1 P1 C3 124.9(2) . .
P2 Rh1 P1 C9 53.06(11) . .
S1 Rh1 P1 C9 -130.02(11) . .
Cl1 Rh1 P1 C9 -102.6(3) . .
P2 Rh1 P1 C1 168.05(10) . .
S1 Rh1 P1 C1 -15.02(10) . .
Cl1 Rh1 P1 C1 12.4(3) . .
P1 Rh1 P2 C21 117.88(10) . .
S1 Rh1 P2 C21 -29.7(3) . .
Cl1 Rh1 P2 C21 -64.75(10) . .
P1 Rh1 P2 C15 -3.86(11) . .
S1 Rh1 P2 C15 -151.4(2) . .
Cl1 Rh1 P2 C15 173.51(11) . .
P1 Rh1 P2 C27 -126.12(10) . .
S1 Rh1 P2 C27 86.3(3) . .
Cl1 Rh1 P2 C27 51.24(10) . .
C3 P1 C1 C2 -80.0(2) . .
C9 P1 C1 C2 169.2(2) . .
Rh1 P1 C1 C2 43.5(2) . .
P1 C1 C2 S1 -53.7(2) . .
C29 S1 C2 C1 -74.6(2) . .
Rh1 S1 C2 C1 39.3(2) . .
C9 P1 C3 C4 -134.5(2) . .
C1 P1 C3 C4 119.0(2) . .
Rh1 P1 C3 C4 2.8(3) . .
C9 P1 C3 C8 51.7(3) . .
C1 P1 C3 C8 -54.9(3) . .
Rh1 P1 C3 C8 -171.0(2) . .
C8 C3 C4 C5 -1.9(5) . .
P1 C3 C4 C5 -176.1(2) . .
C3 C4 C5 C6 1.1(5) . .
C4 C5 C6 C7 0.6(5) . .
C5 C6 C7 C8 -1.6(5) . .
C6 C7 C8 C3 0.7(5) . .
C4 C3 C8 C7 1.0(5) . .
P1 C3 C8 C7 174.8(3) . .
C3 P1 C9 C14 -173.5(2) . .
C1 P1 C9 C14 -67.9(3) . .
Rh1 P1 C9 C14 49.8(3) . .
C3 P1 C9 C10 10.9(3) . .
C1 P1 C9 C10 116.5(3) . .
Rh1 P1 C9 C10 -125.8(2) . .
C14 C9 C10 C11 -0.8(4) . .
P1 C9 C10 C11 174.7(2) . .
C9 C10 C11 C12 0.7(5) . .
C10 C11 C12 C13 0.4(5) . .
C11 C12 C13 C14 -1.3(5) . .
C12 C13 C14 C9 1.2(5) . .
C10 C9 C14 C13 -0.1(5) . .
P1 C9 C14 C13 -176.0(3) . .
C21 P2 C15 C20 122.6(3) . .
C27 P2 C15 C20 16.1(3) . .
Rh1 P2 C15 C20 -109.2(2) . .
C21 P2 C15 C16 -57.1(2) . .
C27 P2 C15 C16 -163.6(2) . .
Rh1 P2 C15 C16 71.1(2) . .
C20 C15 C16 C17 0.8(4) . .
P2 C15 C16 C17 -179.5(2) . .
C15 C16 C17 C18 -0.9(5) . .
C16 C17 C18 C19 0.2(5) . .
C17 C18 C19 C20 0.7(5) . .
C16 C15 C20 C19 0.0(4) . .
P2 C15 C20 C19 -179.7(2) . .
C18 C19 C20 C15 -0.8(5) . .
C15 P2 C21 C26 127.2(2) . .
C27 P2 C21 C26 -126.7(2) . .
Rh1 P2 C21 C26 -7.0(3) . .
C15 P2 C21 C22 -48.5(3) . .
C27 P2 C21 C22 57.6(3) . .
Rh1 P2 C21 C22 177.3(2) . .
C26 C21 C22 C23 -0.7(4) . .
P2 C21 C22 C23 175.1(2) . .
C21 C22 C23 C24 0.0(5) . .
C22 C23 C24 C25 1.1(5) . .
C23 C24 C25 C26 -1.5(5) . .
C22 C21 C26 C25 0.2(4) . .
P2 C21 C26 C25 -175.5(2) . .
C24 C25 C26 C21 0.8(5) . .
C21 P2 C27 C28 168.4(2) . .
C15 P2 C27 C28 -88.1(2) . .
Rh1 P2 C27 C28 45.7(2) . .
C38 O1 C28 C27 174.7(2) 2_667 .
P2 C27 C28 O1 178.07(18) . .
C2 S1 C29 C34 119.0(3) . .
Rh1 S1 C29 C34 10.2(3) . .
C2 S1 C29 C30 -62.7(3) . .
Rh1 S1 C29 C30 -171.4(2) . .
C34 C29 C30 C31 -3.6(4) . .
S1 C29 C30 C31 178.1(2) . .
C29 C30 C31 C32 1.7(5) . .
C30 C31 C32 C33 1.2(4) . .
C30 C31 C32 C35 -175.2(3) . .
C31 C32 C33 C34 -2.3(4) . .
C35 C32 C33 C34 174.1(3) . .
C30 C29 C34 C33 2.5(4) . .
S1 C29 C34 C33 -179.2(2) . .
C32 C33 C34 C29 0.4(4) . .
C33 C32 C35 C36 -139.0(3) . .
C31 C32 C35 C36 37.3(4) . .
C33 C32 C35 C40 40.2(4) . .
C31 C32 C35 C40 -143.5(3) . .
C40 C35 C36 C37 -0.6(4) . .
C32 C35 C36 C37 178.6(3) . .
C35 C36 C37 C38 -0.1(4) . .
C36 C37 C38 O1 -179.7(3) . 2_667
C36 C37 C38 C39 0.7(4) . .
O1 C38 C39 C40 179.8(3) 2_667 .
C37 C38 C39 C40 -0.6(4) . .
C38 C39 C40 C35 -0.1(4) . .
C36 C35 C40 C39 0.7(4) . .
C32 C35 C40 C39 -178.5(3) . .
